data_7201909
loop_
_publ_author_name
'Laus, Gerhard'
'Bentivoglio, Gino'
'Kahlenberg, Volker'
'Griesser, Ulrich J.'
'Schottenberger, Herwig'
'Nauer, Gerhard'

_publ_section_title
;
 Syntheses, crystal structures, and polymorphism of quaternary
 pyrrolidinium chlorides
;
_journal_issue 6
_journal_name_full CrystEngComm
_journal_page_first 748
_journal_paper_doi 10.1039/b718917f
_journal_volume 10
_journal_year 2008
_chemical_formula_moiety 'C8 H18 N, Cl'
_chemical_formula_sum 'C8 H18 Cl N'
_chemical_formula_weight 163.68
_chemical_name_systematic
;
?
;
_space_group_IT_number 60
_symmetry_cell_setting orthorhombic
_symmetry_space_group_name_Hall '-P 2bc 2n'
_symmetry_space_group_name_H-M 'P n a b'
_atom_sites_solution_hydrogens geom
_atom_sites_solution_primary direct
_atom_sites_solution_secondary difmap
_audit_creation_method SHELXL-97
_cell_angle_alpha 90.00
_cell_angle_beta 90.00
_cell_angle_gamma 90.00
_cell_formula_units_Z 8
_cell_length_a 10.0354(11)
_cell_length_b 13.254(2)
_cell_length_c 14.6231(16)
_cell_measurement_reflns_used 9408
_cell_measurement_temperature 173(2)
_cell_measurement_theta_max 27.33
_cell_measurement_theta_min 2.07
_cell_volume 1945.0(4)
_computing_cell_refinement 'STOE X-AREA'
_computing_data_collection 'STOE X-AREA'
_computing_data_reduction 'STOE X-RED'
_computing_structure_refinement 'SHELXL-97 (Sheldrick, 1997)'
_diffrn_ambient_temperature 173(2)
_diffrn_detector_area_resol_mean 6.67
_diffrn_measured_fraction_theta_full 0.989
_diffrn_measured_fraction_theta_max 0.989
_diffrn_measurement_device_type 'STOE IPDS 2'
_diffrn_measurement_method 'rotation method'
_diffrn_radiation_monochromator graphite
_diffrn_radiation_source 'fine-focus sealed tube'
_diffrn_radiation_type MoK\a
_diffrn_radiation_wavelength 0.71073
_diffrn_reflns_av_R_equivalents 0.0472
_diffrn_reflns_av_sigmaI/netI 0.0241
_diffrn_reflns_limit_h_max 12
_diffrn_reflns_limit_h_min -11
_diffrn_reflns_limit_k_max 16
_diffrn_reflns_limit_k_min -16
_diffrn_reflns_limit_l_max 17
_diffrn_reflns_limit_l_min -18
_diffrn_reflns_number 13824
_diffrn_reflns_theta_full 26.91
_diffrn_reflns_theta_max 26.91
_diffrn_reflns_theta_min 2.07
_exptl_absorpt_coefficient_mu 0.329
_exptl_absorpt_correction_type none
_exptl_crystal_colour colorless
_exptl_crystal_density_diffrn 1.118
_exptl_crystal_density_method 'not measured'
_exptl_crystal_description plate
_exptl_crystal_F_000 720
_exptl_crystal_size_max 0.400
_exptl_crystal_size_mid 0.373
_exptl_crystal_size_min 0.360
_refine_diff_density_max 0.176
_refine_diff_density_min -0.193
_refine_diff_density_rms 0.038
_refine_ls_extinction_method none
_refine_ls_goodness_of_fit_ref 1.047
_refine_ls_hydrogen_treatment constr
_refine_ls_matrix_type full
_refine_ls_number_parameters 93
_refine_ls_number_reflns 2088
_refine_ls_number_restraints 0
_refine_ls_restrained_S_all 1.047
_refine_ls_R_factor_all 0.0587
_refine_ls_R_factor_gt 0.0406
_refine_ls_shift/su_max 0.000
_refine_ls_shift/su_mean 0.000
_refine_ls_structure_factor_coef Fsqd
_refine_ls_weighting_details 'calc w=1/[\s^2^(Fo^2^)+(0.0351P)^2^+0.7636P] where P=(Fo^2^+2Fc^2^)/3'
_refine_ls_weighting_scheme calc
_refine_ls_wR_factor_gt 0.0813
_refine_ls_wR_factor_ref 0.0876
_reflns_number_gt 1666
_reflns_number_total 2088
_reflns_threshold_expression >2sigma(I)
_cod_data_source_file b718917f.txt
_cod_data_source_block CCDC617232
_cod_database_code 7201909

loop_
_symmetry_equiv_pos_as_xyz
'x, y, z'
'-x, -y+1/2, z+1/2'
'x+1/2, -y+1/2, -z+1/2'
'-x+1/2, y, -z'
'-x, -y, -z'
'x, y-1/2, -z-1/2'
'-x-1/2, y-1/2, z-1/2'
'x-1/2, -y, z'

loop_
_atom_site_label
_atom_site_type_symbol
_atom_site_fract_x
_atom_site_fract_y
_atom_site_fract_z
_atom_site_U_iso_or_equiv
_atom_site_adp_type
_atom_site_occupancy
_atom_site_symmetry_multiplicity
_atom_site_calc_flag
_atom_site_refinement_flags
_atom_site_disorder_assembly
_atom_site_disorder_group
Cl1 Cl 0.44781(4) 0.32505(3) 0.35988(3) 0.03624(13) Uani 1 1 d . . .
N1 N 0.56509(13) 0.13139(10) 0.17048(9) 0.0279(3) Uani 1 1 d . . .
C1 C 0.58020(19) 0.24077(13) 0.14224(13) 0.0368(4) Uani 1 1 d . . .
H1A H 0.6617 0.2501 0.1051 0.044 Uiso 1 1 calc R . .
H1B H 0.5858 0.2849 0.1967 0.044 Uiso 1 1 calc R . .
C2 C 0.61939(18) 0.06431(13) 0.09649(11) 0.0315(4) Uani 1 1 d . . .
H2A H 0.7167 0.0700 0.0949 0.047 Uiso 1 1 calc R . .
H2B H 0.5825 0.0850 0.0373 0.047 Uiso 1 1 calc R . .
H2C H 0.5944 -0.0058 0.1090 0.047 Uiso 1 1 calc R . .
C3 C 0.4568(2) 0.26528(15) 0.08643(15) 0.0484(5) Uani 1 1 d . . .
H3A H 0.4803 0.2736 0.0211 0.058 Uiso 1 1 calc R . .
H3B H 0.4154 0.3286 0.1085 0.058 Uiso 1 1 calc R . .
C4 C 0.63578(17) 0.11388(12) 0.25985(11) 0.0305(4) Uani 1 1 d . . .
H4A H 0.6030 0.1638 0.3050 0.037 Uiso 1 1 calc R . .
H4B H 0.7322 0.1263 0.2508 0.037 Uiso 1 1 calc R . .
C5 C 0.3609(2) 0.17657(16) 0.09866(14) 0.0469(5) Uani 1 1 d . . .
H5A H 0.2696 0.2008 0.1118 0.056 Uiso 1 1 calc R . .
H5B H 0.3587 0.1340 0.0430 0.056 Uiso 1 1 calc R . .
C6 C 0.6873(3) 0.00214(18) 0.39098(14) 0.0564(6) Uani 1 1 d . . .
H6A H 0.7835 0.0106 0.3824 0.085 Uiso 1 1 calc R . .
H6B H 0.6695 -0.0640 0.4184 0.085 Uiso 1 1 calc R . .
H6C H 0.6538 0.0553 0.4314 0.085 Uiso 1 1 calc R . .
C7 C 0.6179(2) 0.00905(14) 0.29939(12) 0.0386(4) Uani 1 1 d . . .
H7A H 0.5218 -0.0056 0.3070 0.046 Uiso 1 1 calc R . .
H7B H 0.6558 -0.0416 0.2570 0.046 Uiso 1 1 calc R . .
C8 C 0.41640(17) 0.11811(15) 0.17924(13) 0.0366(4) Uani 1 1 d . . .
H8A H 0.3836 0.1461 0.2378 0.044 Uiso 1 1 calc R . .
H8B H 0.3915 0.0460 0.1756 0.044 Uiso 1 1 calc R . .

loop_
_atom_site_aniso_label
_atom_site_aniso_U_11
_atom_site_aniso_U_22
_atom_site_aniso_U_33
_atom_site_aniso_U_23
_atom_site_aniso_U_13
_atom_site_aniso_U_12
Cl1 0.0344(2) 0.0383(2) 0.0360(2) -0.00566(19) 0.0023(2) 0.00254(18)
N1 0.0275(7) 0.0289(7) 0.0273(7) -0.0021(5) -0.0023(6) 0.0006(6)
C1 0.0434(10) 0.0284(8) 0.0386(9) 0.0009(7) -0.0016(9) 0.0019(7)
C2 0.0348(9) 0.0334(9) 0.0263(8) -0.0033(7) 0.0002(7) 0.0024(7)
C3 0.0582(13) 0.0444(11) 0.0426(11) 0.0006(9) -0.0069(10) 0.0178(10)
C4 0.0326(8) 0.0321(8) 0.0267(8) -0.0039(7) -0.0040(7) -0.0013(7)
C5 0.0369(10) 0.0605(13) 0.0432(11) -0.0111(10) -0.0090(9) 0.0147(9)
C6 0.0816(16) 0.0478(11) 0.0397(10) 0.0067(10) -0.0203(12) -0.0100(11)
C7 0.0464(11) 0.0378(10) 0.0316(9) 0.0018(8) -0.0051(8) -0.0070(8)
C8 0.0257(8) 0.0464(10) 0.0379(9) -0.0065(8) -0.0005(7) -0.0011(7)

loop_
_atom_type_symbol
_atom_type_description
_atom_type_scat_dispersion_real
_atom_type_scat_dispersion_imag
_atom_type_scat_source
C C 0.0033 0.0016 'International Tables Vol C Tables 4.2.6.8 and 6.1.1.4'
N N 0.0061 0.0033 'International Tables Vol C Tables 4.2.6.8 and 6.1.1.4'
Cl Cl 0.1484 0.1585 'International Tables Vol C Tables 4.2.6.8 and 6.1.1.4'
H H 0.0000 0.0000 'International Tables Vol C Tables 4.2.6.8 and 6.1.1.4'

loop_
_geom_angle_atom_site_label_1
_geom_angle_atom_site_label_2
_geom_angle_atom_site_label_3
_geom_angle
_geom_angle_site_symmetry_1
_geom_angle_site_symmetry_3
_geom_angle_publ_flag
C2 N1 C4 111.29(13) . . ?
C2 N1 C8 110.54(13) . . ?
C4 N1 C8 112.00(13) . . ?
C2 N1 C1 109.49(13) . . ?
C4 N1 C1 109.70(13) . . ?
C8 N1 C1 103.53(13) . . ?
N1 C1 C3 105.65(15) . . ?
N1 C1 H1A 110.6 . . ?
C3 C1 H1A 110.6 . . ?
N1 C1 H1B 110.6 . . ?
C3 C1 H1B 110.6 . . ?
H1A C1 H1B 108.7 . . ?
N1 C2 H2A 109.5 . . ?
N1 C2 H2B 109.5 . . ?
H2A C2 H2B 109.5 . . ?
N1 C2 H2C 109.5 . . ?
H2A C2 H2C 109.5 . . ?
H2B C2 H2C 109.5 . . ?
C1 C3 C5 106.61(15) . . ?
C1 C3 H3A 110.4 . . ?
C5 C3 H3A 110.4 . . ?
C1 C3 H3B 110.4 . . ?
C5 C3 H3B 110.4 . . ?
H3A C3 H3B 108.6 . . ?
N1 C4 C7 114.65(13) . . ?
N1 C4 H4A 108.6 . . ?
C7 C4 H4A 108.6 . . ?
N1 C4 H4B 108.6 . . ?
C7 C4 H4B 108.6 . . ?
H4A C4 H4B 107.6 . . ?
C8 C5 C3 104.61(16) . . ?
C8 C5 H5A 110.8 . . ?
C3 C5 H5A 110.8 . . ?
C8 C5 H5B 110.8 . . ?
C3 C5 H5B 110.8 . . ?
H5A C5 H5B 108.9 . . ?
C7 C6 H6A 109.5 . . ?
C7 C6 H6B 109.5 . . ?
H6A C6 H6B 109.5 . . ?
C7 C6 H6C 109.5 . . ?
H6A C6 H6C 109.5 . . ?
H6B C6 H6C 109.5 . . ?
C6 C7 C4 109.82(15) . . ?
C6 C7 H7A 109.7 . . ?
C4 C7 H7A 109.7 . . ?
C6 C7 H7B 109.7 . . ?
C4 C7 H7B 109.7 . . ?
H7A C7 H7B 108.2 . . ?
N1 C8 C5 103.76(15) . . ?
N1 C8 H8A 111.0 . . ?
C5 C8 H8A 111.0 . . ?
N1 C8 H8B 111.0 . . ?
C5 C8 H8B 111.0 . . ?
H8A C8 H8B 109.0 . . ?

loop_
_geom_bond_atom_site_label_1
_geom_bond_atom_site_label_2
_geom_bond_distance
_geom_bond_site_symmetry_2
_geom_bond_publ_flag
N1 C2 1.503(2) . ?
N1 C4 1.505(2) . ?
N1 C8 1.508(2) . ?
N1 C1 1.515(2) . ?
C1 C3 1.518(3) . ?
C1 H1A 0.9900 . ?
C1 H1B 0.9900 . ?
C2 H2A 0.9800 . ?
C2 H2B 0.9800 . ?
C2 H2C 0.9800 . ?
C3 C5 1.530(3) . ?
C3 H3A 0.9900 . ?
C3 H3B 0.9900 . ?
C4 C7 1.516(2) . ?
C4 H4A 0.9900 . ?
C4 H4B 0.9900 . ?
C5 C8 1.516(3) . ?
C5 H5A 0.9900 . ?
C5 H5B 0.9900 . ?
C6 C7 1.512(3) . ?
C6 H6A 0.9800 . ?
C6 H6B 0.9800 . ?
C6 H6C 0.9800 . ?
C7 H7A 0.9900 . ?
C7 H7B 0.9900 . ?
C8 H8A 0.9900 . ?
C8 H8B 0.9900 . ?

loop_
_cod_related_entry_id
_cod_related_entry_database
_cod_related_entry_code
1 ChemSpider 25934076
